data_7710505
loop_
_publ_author_name
'Prima, Darya O.'
'Pankov, Roman O.'
'Kostyukovich, Alexander Yu.'
'Minyaev, Mikhail E.'
'Burykina, Julia V.'
'Ananikov, Valentine P.'

_publ_section_title
;
 Synthesis and characterization of Pd/NHCF complexes with fluorinated aryl
 groups
;
_journal_name_full 'Dalton Transactions'
_journal_paper_doi 10.1039/D2DT00892K
_journal_year 2022
_chemical_formula_moiety 'C20 H15 Cl2 F2 N3 Pd'
_chemical_formula_sum 'C20 H15 Cl2 F2 N3 Pd'
_chemical_formula_weight 512.65
_space_group_crystal_system monoclinic
_space_group_IT_number 14
_space_group_name_Hall '-P 2ybc'
_space_group_name_H-M_alt 'P 1 21/c 1'
_atom_sites_solution_hydrogens difmap
_atom_sites_solution_primary dual
_atom_sites_solution_secondary difmap
_audit_creation_date 2021-09-15
_audit_creation_method
;
Olex2 1.3
(compiled 2020.11.12 svn.r5f609507 for OlexSys, GUI svn.r6272)
;
_audit_update_record
;
2021-12-27 deposited with the CCDC.	2022-05-12 downloaded from the CCDC.
;
_cell_angle_alpha 90
_cell_angle_beta 93.913(2)
_cell_angle_gamma 90
_cell_formula_units_Z 8
_cell_length_a 9.4450(2)
_cell_length_b 13.5214(3)
_cell_length_c 31.7529(7)
_cell_measurement_reflns_used 23231
_cell_measurement_temperature 100.00(10)
_cell_measurement_theta_max 35.3390
_cell_measurement_theta_min 2.1380
_cell_volume 4045.70(15)
_computing_cell_refinement 'CrysAlisPro 1.171.41.106a (Rigaku OD, 2021)'
_computing_data_collection 'CrysAlisPro 1.171.41.106a (Rigaku OD, 2021)'
_computing_data_reduction 'CrysAlisPro 1.171.41.106a (Rigaku OD, 2021)'
_computing_molecular_graphics 'Olex2 1.3 (Dolomanov et al., 2009)'
_computing_publication_material 'Olex2 1.3 (Dolomanov et al., 2009)'
_computing_structure_refinement 'XL  (Sheldrick, 2008)'
_diffrn_ambient_environment N~2~
_diffrn_ambient_temperature 100.00(10)
_diffrn_detector 'Hybrid Pixel Array Detector'
_diffrn_detector_area_resol_mean 10.0000
_diffrn_detector_type HyPix
_diffrn_measured_fraction_theta_full 0.999
_diffrn_measured_fraction_theta_max 0.923
_diffrn_measurement_details
;
List of Runs (angles in degrees, time in seconds):

  # Type    Start    End  Width  t~exp~   \w     \q     \k     \f   Frames
#--------------------------------------------------------------------------
  1  \w    -43.00 -13.00   0.30    3.50    --  -26.44 -38.00 136.00  100
  2  \w    -52.00  21.20   0.30    3.50    --   26.75 -38.00 136.00  244
  3  \w     -5.00 104.20   0.30    3.50    --   26.75  38.00 -68.00  364
  4  \w   -102.00 -69.00   0.30    3.50    --  -26.44-178.00-120.00  110
  5  \w   -104.00 -68.00   0.30    3.50    --  -26.44-178.00-150.00  120
  6  \w     42.00  97.20   0.30    3.50    --   26.75 178.00 120.00  184
;
_diffrn_measurement_device 'four-circle diffractometer'
_diffrn_measurement_device_type 'XtaLAB Synergy, Dualflex, HyPix'
_diffrn_measurement_method '\w scans'
_diffrn_orient_matrix_type 'CrysAlisPro convention (1999,Acta A55,543-557)'
_diffrn_orient_matrix_UB_11 -0.0660073000
_diffrn_orient_matrix_UB_12 0.0205682000
_diffrn_orient_matrix_UB_13 0.0047264000
_diffrn_orient_matrix_UB_21 0.0295921000
_diffrn_orient_matrix_UB_22 0.0142877000
_diffrn_orient_matrix_UB_23 0.0202258000
_diffrn_orient_matrix_UB_31 0.0205129000
_diffrn_orient_matrix_UB_32 0.0461263000
_diffrn_orient_matrix_UB_33 -0.0084053000
_diffrn_radiation_monochromator mirror
_diffrn_radiation_probe x-ray
_diffrn_radiation_type 'Mo K\a'
_diffrn_radiation_wavelength 0.71073
_diffrn_reflns_av_R_equivalents 0.0279
_diffrn_reflns_av_unetI/netI 0.0348
_diffrn_reflns_Laue_measured_fraction_full 0.999
_diffrn_reflns_Laue_measured_fraction_max 0.923
_diffrn_reflns_limit_h_max 14
_diffrn_reflns_limit_h_min -14
_diffrn_reflns_limit_k_max 21
_diffrn_reflns_limit_k_min -11
_diffrn_reflns_limit_l_max 48
_diffrn_reflns_limit_l_min -47
_diffrn_reflns_number 41826
_diffrn_reflns_point_group_measured_fraction_full 0.999
_diffrn_reflns_point_group_measured_fraction_max 0.923
_diffrn_reflns_theta_full 25.242
_diffrn_reflns_theta_max 35.000
_diffrn_reflns_theta_min 2.161
_diffrn_source 'micro-focus sealed X-ray tube'
_diffrn_source_type 'PhotonJet (Mo) X-ray Source'
_exptl_absorpt_coefficient_mu 1.210
_exptl_absorpt_correction_T_max 1.00000
_exptl_absorpt_correction_T_min 0.80102
_exptl_absorpt_correction_type multi-scan
_exptl_absorpt_process_details
;
CrysAlisPro 1.171.41.106a (Rigaku Oxford Diffraction, 2021)
Empirical absorption correction using spherical harmonics,
implemented in SCALE3 ABSPACK scaling algorithm.
;
_exptl_crystal_colour colourless
_exptl_crystal_density_diffrn 1.683
_exptl_crystal_density_method 'not measured'
_exptl_crystal_description block
_exptl_crystal_F_000 2032
_exptl_crystal_size_max 0.24
_exptl_crystal_size_mid 0.21
_exptl_crystal_size_min 0.15
_refine_diff_density_max 0.875
_refine_diff_density_min -0.668
_refine_diff_density_rms 0.092
_refine_ls_extinction_method none
_refine_ls_goodness_of_fit_ref 1.058
_refine_ls_hydrogen_treatment refall
_refine_ls_matrix_type full
_refine_ls_number_parameters 625
_refine_ls_number_reflns 16449
_refine_ls_number_restraints 0
_refine_ls_restrained_S_all 1.058
_refine_ls_R_factor_all 0.0383
_refine_ls_R_factor_gt 0.0291
_refine_ls_shift/su_max 0.003
_refine_ls_shift/su_mean 0.000
_refine_ls_structure_factor_coef Fsqd
_refine_ls_weighting_details 'w=1/[\s^2^(Fo^2^)+(0.0317P)^2^+0.9405P] where P=(Fo^2^+2Fc^2^)/3'
_refine_ls_weighting_scheme calc
_refine_ls_wR_factor_gt 0.0687
_refine_ls_wR_factor_ref 0.0720
_reflns_Friedel_coverage 0.000
_reflns_number_gt 13781
_reflns_number_total 16449
_reflns_threshold_expression 'I > 2\s(I)'
_cod_data_source_file d2dt00892k2.cif
_cod_data_source_block 4a_2
_cod_database_code 7710505
_shelx_shelxl_version_number 2018/3
_chemical_oxdiff_formula 'Pd Cl2 F2 N3 C20 H20'
_chemical_oxdiff_usercomment Pro_4a_O-F
_shelx_space_group_comment
;
The symmetry employed for this shelxl refinement is uniquely defined
by the following loop, which should always be used as a source of
symmetry information in preference to the above space-group names.
They are only intended as comments.
;
_shelx_estimated_absorpt_t_max 0.839
_shelx_estimated_absorpt_t_min 0.760
_reflns_odcompleteness_completeness 99.67
_reflns_odcompleteness_iscentric 1
_reflns_odcompleteness_theta 33.07
_olex2_refinement_description
;
;
_olex2_submission_special_instructions 'No special instructions were received'
_oxdiff_exptl_absorpt_empirical_details
;
Empirical correction (ABSPACK) includes:
- Absorption correction using spherical harmonics
- Frame scaling
;
_oxdiff_exptl_absorpt_empirical_full_max 1.388
_oxdiff_exptl_absorpt_empirical_full_min 0.811

loop_
_space_group_symop_operation_xyz
'x, y, z'
'-x, y+1/2, -z+1/2'
'-x, -y, -z'
'x, -y-1/2, z-1/2'

loop_
_atom_site_label
_atom_site_type_symbol
_atom_site_fract_x
_atom_site_fract_y
_atom_site_fract_z
_atom_site_U_iso_or_equiv
_atom_site_adp_type
_atom_site_occupancy
_atom_site_site_symmetry_order
_atom_site_calc_flag
_atom_site_refinement_flags_posn
_atom_site_refinement_flags_adp
_atom_site_refinement_flags_occupancy
_atom_site_disorder_assembly
_atom_site_disorder_group
Pd1A Pd 0.23368(2) 0.45373(2) 0.40318(2) 0.01463(3) Uani 1 1 d . . . . .
Cl1A Cl 0.00573(4) 0.42585(3) 0.37418(2) 0.02052(7) Uani 1 1 d . . . . .
Cl2A Cl 0.46630(4) 0.46627(3) 0.43001(2) 0.01938(7) Uani 1 1 d . . . . .
F1A F 0.08126(13) 0.13999(8) 0.34030(3) 0.0327(2) Uani 1 1 d . . . . .
F2A F 0.60142(10) 0.47243(7) 0.29593(3) 0.02466(19) Uani 1 1 d . . . . .
N1A N 0.30117(14) 0.26786(9) 0.35855(4) 0.0165(2) Uani 1 1 d . . . . .
C1A C 0.29929(16) 0.36781(10) 0.35917(4) 0.0160(2) Uani 1 1 d . . . . .
N2A N 0.35159(14) 0.39543(9) 0.32227(4) 0.0171(2) Uani 1 1 d . . . . .
C2A C 0.38598(17) 0.31275(11) 0.29868(5) 0.0197(3) Uani 1 1 d . . . . .
H2A H 0.421(2) 0.3200(14) 0.2724(7) 0.022(5) Uiso 1 1 d . . . . .
C3A C 0.35450(17) 0.23300(11) 0.32150(5) 0.0193(3) Uani 1 1 d . . . . .
H3A H 0.361(2) 0.1638(14) 0.3163(6) 0.018(5) Uiso 1 1 d . . . . .
C4A C 0.24732(16) 0.20763(11) 0.39087(5) 0.0175(3) Uani 1 1 d . . . . .
C5A C 0.13572(18) 0.14403(12) 0.38085(5) 0.0229(3) Uani 1 1 d . . . . .
C6A C 0.0777(2) 0.08583(13) 0.41091(6) 0.0294(4) Uani 1 1 d . . . . .
H6A H 0.002(3) 0.0429(16) 0.4020(8) 0.038(6) Uiso 1 1 d . . . . .
C7A C 0.1341(2) 0.09168(13) 0.45227(6) 0.0286(4) Uani 1 1 d . . . . .
H7A H 0.096(2) 0.0532(14) 0.4721(7) 0.028(6) Uiso 1 1 d . . . . .
C8A C 0.2457(2) 0.15513(13) 0.46321(5) 0.0275(3) Uani 1 1 d . . . . .
H8A H 0.280(2) 0.1578(16) 0.4900(7) 0.036(6) Uiso 1 1 d . . . . .
C9A C 0.30213(19) 0.21367(12) 0.43248(5) 0.0224(3) Uani 1 1 d . . . . .
H9A H 0.375(2) 0.2619(15) 0.4388(7) 0.028(5) Uiso 1 1 d . . . . .
C10A C 0.36153(16) 0.49607(11) 0.30889(4) 0.0169(3) Uani 1 1 d . . . . .
C11A C 0.48757(16) 0.53314(11) 0.29593(5) 0.0182(3) Uani 1 1 d . . . . .
C12A C 0.50097(18) 0.63038(12) 0.28337(5) 0.0214(3) Uani 1 1 d . . . . .
H12A H 0.588(2) 0.6525(15) 0.2745(7) 0.032(6) Uiso 1 1 d . . . . .
C13A C 0.38508(18) 0.69243(12) 0.28468(5) 0.0227(3) Uani 1 1 d . . . . .
H13A H 0.394(2) 0.7589(15) 0.2770(7) 0.027(5) Uiso 1 1 d . . . . .
C14A C 0.25719(19) 0.65666(13) 0.29743(5) 0.0246(3) Uani 1 1 d . . . . .
H14A H 0.180(2) 0.6960(16) 0.2975(7) 0.032(6) Uiso 1 1 d . . . . .
C15A C 0.24505(18) 0.55854(12) 0.30912(5) 0.0221(3) Uani 1 1 d . . . . .
H15A H 0.167(2) 0.5340(14) 0.3165(7) 0.022(5) Uiso 1 1 d . . . . .
N3A N 0.16106(14) 0.54635(9) 0.44991(4) 0.0176(2) Uani 1 1 d . . . . .
C16A C 0.20585(18) 0.53341(11) 0.49059(5) 0.0199(3) Uani 1 1 d . . . . .
H16A H 0.278(2) 0.4841(13) 0.4954(6) 0.016(4) Uiso 1 1 d . . . . .
C17A C 0.14897(19) 0.58541(12) 0.52317(5) 0.0237(3) Uani 1 1 d . . . . .
H17A H 0.183(2) 0.5704(14) 0.5505(7) 0.025(5) Uiso 1 1 d . . . . .
C18A C 0.04449(19) 0.65528(13) 0.51330(6) 0.0261(3) Uani 1 1 d . . . . .
H18A H 0.002(2) 0.6897(15) 0.5330(7) 0.029(5) Uiso 1 1 d . . . . .
C19A C 0.00144(18) 0.67147(12) 0.47136(6) 0.0246(3) Uani 1 1 d . . . . .
H19A H -0.065(2) 0.7189(15) 0.4635(7) 0.025(5) Uiso 1 1 d . . . . .
C20A C 0.06097(17) 0.61506(12) 0.44068(5) 0.0211(3) Uani 1 1 d . . . . .
H20A H 0.032(2) 0.6210(13) 0.4147(6) 0.015(4) Uiso 1 1 d . . . . .
Pd1B Pd 0.30704(2) 0.43493(2) 0.13678(2) 0.01750(3) Uani 1 1 d . . . . .
Cl1B Cl 0.19102(5) 0.42096(3) 0.07056(2) 0.02501(8) Uani 1 1 d . . . . .
Cl2B Cl 0.43735(6) 0.43689(3) 0.20074(2) 0.03130(10) Uani 1 1 d . . . . .
F1B F 0.34634(12) 0.16007(8) 0.03608(3) 0.0287(2) Uani 1 1 d . . . . .
F2B F 0.16967(11) 0.17182(8) 0.24241(3) 0.0265(2) Uani 1 1 d . . . . .
N1B N 0.35597(15) 0.22265(9) 0.11835(4) 0.0187(2) Uani 1 1 d . . . . .
C1B C 0.28844(17) 0.29160(11) 0.14019(5) 0.0188(3) Uani 1 1 d . . . . .
N2B N 0.19113(15) 0.24090(9) 0.16121(4) 0.0193(2) Uani 1 1 d . . . . .
C2B C 0.19760(18) 0.13972(11) 0.15190(5) 0.0208(3) Uani 1 1 d . . . . .
H2B H 0.137(2) 0.0938(14) 0.1651(6) 0.020(5) Uiso 1 1 d . . . . .
C3B C 0.30011(18) 0.12870(11) 0.12499(5) 0.0210(3) Uani 1 1 d . . . . .
H3B H 0.335(2) 0.0745(14) 0.1131(6) 0.018(5) Uiso 1 1 d . . . . .
C4B C 0.46790(17) 0.24537(11) 0.09203(5) 0.0193(3) Uani 1 1 d . . . . .
C5B C 0.46076(18) 0.21266(12) 0.05077(5) 0.0224(3) Uani 1 1 d . . . . .
C6B C 0.5651(2) 0.23386(14) 0.02389(5) 0.0300(4) Uani 1 1 d . . . . .
H6B H 0.557(2) 0.2075(15) -0.0044(7) 0.034(6) Uiso 1 1 d . . . . .
C7B C 0.6773(2) 0.29297(15) 0.03862(6) 0.0341(4) Uani 1 1 d . . . . .
H7B H 0.747(3) 0.3091(17) 0.0215(8) 0.045(7) Uiso 1 1 d . . . . .
C8B C 0.6867(2) 0.32728(15) 0.07989(6) 0.0311(4) Uani 1 1 d . . . . .
H8B H 0.760(3) 0.3596(19) 0.0893(8) 0.047(7) Uiso 1 1 d . . . . .
C9B C 0.58225(19) 0.30291(13) 0.10702(5) 0.0249(3) Uani 1 1 d . . . . .
H9B H 0.588(2) 0.3231(14) 0.1348(6) 0.022(5) Uiso 1 1 d . . . . .
C10B C 0.09888(18) 0.28666(12) 0.18929(5) 0.0215(3) Uani 1 1 d . . . . .
C11B C 0.09511(17) 0.25393(12) 0.23059(5) 0.0220(3) Uani 1 1 d . . . . .
C12B C 0.0182(2) 0.30218(14) 0.25997(6) 0.0279(3) Uani 1 1 d . . . . .
H12B H 0.020(3) 0.2816(16) 0.2877(8) 0.041(6) Uiso 1 1 d . . . . .
C13B C -0.0614(2) 0.38381(14) 0.24690(7) 0.0348(4) Uani 1 1 d . . . . .
H13B H -0.113(3) 0.4178(18) 0.2663(8) 0.046(7) Uiso 1 1 d . . . . .
C14B C -0.0644(2) 0.41552(15) 0.20541(7) 0.0384(5) Uani 1 1 d . . . . .
H14B H -0.119(3) 0.4672(17) 0.1971(8) 0.040(7) Uiso 1 1 d . . . . .
C15B C 0.0158(2) 0.36732(14) 0.17644(6) 0.0315(4) Uani 1 1 d . . . . .
H15B H 0.007(2) 0.3823(15) 0.1467(7) 0.031(6) Uiso 1 1 d . . . . .
N3B N 0.31047(15) 0.58892(10) 0.13382(4) 0.0198(2) Uani 1 1 d . . . . .
C16B C 0.3376(2) 0.63814(12) 0.09859(5) 0.0246(3) Uani 1 1 d . . . . .
H16B H 0.359(2) 0.5972(14) 0.0761(7) 0.023(5) Uiso 1 1 d . . . . .
C17B C 0.3360(2) 0.74042(13) 0.09638(6) 0.0265(3) Uani 1 1 d . . . . .
H17B H 0.354(2) 0.7718(16) 0.0713(7) 0.035(6) Uiso 1 1 d . . . . .
C18B C 0.30328(18) 0.79447(12) 0.13135(6) 0.0240(3) Uani 1 1 d . . . . .
H18B H 0.301(2) 0.8596(17) 0.1302(7) 0.037(6) Uiso 1 1 d . . . . .
C19B C 0.27333(18) 0.74413(12) 0.16780(5) 0.0233(3) Uani 1 1 d . . . . .
H19B H 0.252(2) 0.7767(14) 0.1935(6) 0.023(5) Uiso 1 1 d . . . . .
C20B C 0.27867(18) 0.64174(11) 0.16795(5) 0.0210(3) Uani 1 1 d . . . . .
H20B H 0.258(2) 0.6078(14) 0.1901(6) 0.020(5) Uiso 1 1 d . . . . .

loop_
_atom_site_aniso_label
_atom_site_aniso_U_11
_atom_site_aniso_U_22
_atom_site_aniso_U_33
_atom_site_aniso_U_23
_atom_site_aniso_U_13
_atom_site_aniso_U_12
Pd1A 0.01695(5) 0.01649(5) 0.01074(5) -0.00105(3) 0.00304(3) -0.00204(3)
Cl1A 0.01863(16) 0.02603(18) 0.01705(15) -0.00278(12) 0.00238(12) -0.00331(12)
Cl2A 0.01825(16) 0.02148(16) 0.01847(15) -0.00232(12) 0.00158(12) -0.00245(12)
F1A 0.0370(6) 0.0370(6) 0.0231(5) -0.0014(4) -0.0058(4) -0.0167(5)
F2A 0.0194(5) 0.0277(5) 0.0274(5) 0.0034(4) 0.0055(4) 0.0018(4)
N1A 0.0197(6) 0.0174(6) 0.0126(5) -0.0001(4) 0.0030(4) -0.0020(4)
C1A 0.0177(6) 0.0183(6) 0.0122(6) -0.0004(4) 0.0021(5) -0.0029(5)
N2A 0.0204(6) 0.0188(6) 0.0124(5) -0.0002(4) 0.0033(4) -0.0027(4)
C2A 0.0243(7) 0.0226(7) 0.0126(6) -0.0031(5) 0.0050(5) -0.0019(5)
C3A 0.0234(7) 0.0200(7) 0.0149(6) -0.0039(5) 0.0042(5) -0.0015(5)
C4A 0.0211(7) 0.0166(6) 0.0152(6) 0.0000(5) 0.0040(5) -0.0030(5)
C5A 0.0255(8) 0.0237(7) 0.0193(7) -0.0012(5) 0.0010(6) -0.0062(6)
C6A 0.0323(9) 0.0265(8) 0.0301(9) 0.0007(6) 0.0064(7) -0.0117(7)
C7A 0.0381(10) 0.0250(8) 0.0240(8) 0.0040(6) 0.0110(7) -0.0065(7)
C8A 0.0366(10) 0.0294(9) 0.0168(7) 0.0034(6) 0.0043(7) -0.0055(7)
C9A 0.0269(8) 0.0252(8) 0.0153(6) 0.0011(5) 0.0018(6) -0.0062(6)
C10A 0.0202(7) 0.0195(7) 0.0111(6) 0.0008(4) 0.0028(5) -0.0021(5)
C11A 0.0190(7) 0.0227(7) 0.0130(6) -0.0002(5) 0.0017(5) -0.0010(5)
C12A 0.0209(7) 0.0255(8) 0.0180(7) 0.0033(5) 0.0025(5) -0.0051(5)
C13A 0.0268(8) 0.0229(8) 0.0185(7) 0.0040(5) 0.0019(6) -0.0024(6)
C14A 0.0248(8) 0.0250(8) 0.0244(8) 0.0041(6) 0.0053(6) 0.0029(6)
C15A 0.0206(7) 0.0247(8) 0.0216(7) 0.0037(5) 0.0065(6) -0.0010(5)
N3A 0.0191(6) 0.0198(6) 0.0140(5) -0.0020(4) 0.0026(4) -0.0022(4)
C16A 0.0244(7) 0.0210(7) 0.0145(6) -0.0011(5) 0.0037(5) -0.0021(5)
C17A 0.0299(8) 0.0261(8) 0.0157(7) -0.0038(5) 0.0069(6) -0.0061(6)
C18A 0.0254(8) 0.0287(8) 0.0255(8) -0.0085(6) 0.0118(6) -0.0049(6)
C19A 0.0215(8) 0.0233(8) 0.0293(8) -0.0052(6) 0.0047(6) 0.0002(6)
C20A 0.0205(7) 0.0233(7) 0.0195(7) -0.0022(5) 0.0010(6) 0.0001(5)
Pd1B 0.02611(6) 0.01619(5) 0.01072(5) -0.00042(3) 0.00493(4) 0.00229(4)
Cl1B 0.0323(2) 0.02647(19) 0.01588(15) -0.00429(13) -0.00121(14) 0.00941(14)
Cl2B 0.0551(3) 0.02371(19) 0.01405(16) -0.00116(12) -0.00486(17) 0.00663(17)
F1B 0.0319(6) 0.0344(6) 0.0190(5) -0.0076(4) -0.0033(4) 0.0062(4)
F2B 0.0255(5) 0.0353(6) 0.0190(5) 0.0039(4) 0.0026(4) 0.0063(4)
N1B 0.0236(6) 0.0185(6) 0.0144(5) -0.0029(4) 0.0038(5) 0.0016(4)
C1B 0.0222(7) 0.0205(7) 0.0142(6) -0.0006(5) 0.0039(5) 0.0027(5)
N2B 0.0226(6) 0.0195(6) 0.0161(6) -0.0004(4) 0.0042(5) 0.0010(4)
C2B 0.0252(8) 0.0188(7) 0.0182(7) -0.0008(5) -0.0002(6) -0.0016(5)
C3B 0.0291(8) 0.0165(7) 0.0171(6) -0.0019(5) -0.0006(6) 0.0007(5)
C4B 0.0235(7) 0.0190(7) 0.0158(6) -0.0002(5) 0.0052(5) 0.0054(5)
C5B 0.0264(8) 0.0239(7) 0.0169(7) -0.0017(5) 0.0020(6) 0.0091(6)
C6B 0.0333(9) 0.0413(10) 0.0162(7) 0.0033(6) 0.0078(6) 0.0167(7)
C7B 0.0305(10) 0.0435(11) 0.0302(9) 0.0101(8) 0.0158(8) 0.0128(8)
C8B 0.0266(9) 0.0359(10) 0.0314(9) 0.0025(7) 0.0071(7) -0.0005(7)
C9B 0.0269(8) 0.0270(8) 0.0211(7) -0.0014(6) 0.0039(6) 0.0016(6)
C10B 0.0227(7) 0.0234(7) 0.0193(7) -0.0002(5) 0.0067(6) 0.0007(5)
C11B 0.0198(7) 0.0268(8) 0.0196(7) -0.0005(5) 0.0031(6) -0.0002(5)
C12B 0.0277(9) 0.0367(9) 0.0201(7) -0.0038(6) 0.0087(6) -0.0009(7)
C13B 0.0383(11) 0.0304(9) 0.0383(10) -0.0035(7) 0.0217(9) 0.0022(7)
C14B 0.0429(12) 0.0294(10) 0.0455(12) 0.0090(8) 0.0231(9) 0.0137(8)
C15B 0.0358(10) 0.0296(9) 0.0309(9) 0.0094(7) 0.0141(8) 0.0084(7)
N3B 0.0252(7) 0.0196(6) 0.0148(5) 0.0011(4) 0.0042(5) 0.0020(5)
C16B 0.0326(9) 0.0239(8) 0.0182(7) 0.0032(5) 0.0083(6) 0.0056(6)
C17B 0.0325(9) 0.0235(8) 0.0242(8) 0.0086(6) 0.0081(7) 0.0025(6)
C18B 0.0231(8) 0.0182(7) 0.0308(8) 0.0034(6) 0.0022(6) 0.0020(5)
C19B 0.0255(8) 0.0214(7) 0.0233(7) -0.0026(5) 0.0041(6) 0.0012(6)
C20B 0.0268(8) 0.0198(7) 0.0168(6) -0.0001(5) 0.0055(6) 0.0006(5)

loop_
_atom_type_symbol
_atom_type_description
_atom_type_scat_dispersion_real
_atom_type_scat_dispersion_imag
_atom_type_scat_source
C C 0.0033 0.0016 'International Tables Vol C Tables 4.2.6.8 and 6.1.1.4'
H H 0.0000 0.0000 'International Tables Vol C Tables 4.2.6.8 and 6.1.1.4'
Cl Cl 0.1484 0.1585 'International Tables Vol C Tables 4.2.6.8 and 6.1.1.4'
F F 0.0171 0.0103 'International Tables Vol C Tables 4.2.6.8 and 6.1.1.4'
N N 0.0061 0.0033 'International Tables Vol C Tables 4.2.6.8 and 6.1.1.4'
Pd Pd -0.9988 1.0072 'International Tables Vol C Tables 4.2.6.8 and 6.1.1.4'

loop_
_geom_angle_atom_site_label_1
_geom_angle_atom_site_label_2
_geom_angle_atom_site_label_3
_geom_angle
_geom_angle_site_symmetry_1
_geom_angle_site_symmetry_3
_geom_angle_publ_flag
Cl2A Pd1A Cl1A 174.449(14) . . ?
C1A Pd1A Cl1A 87.15(4) . . ?
C1A Pd1A Cl2A 88.12(4) . . ?
C1A Pd1A N3A 179.29(6) . . ?
N3A Pd1A Cl1A 92.21(4) . . ?
N3A Pd1A Cl2A 92.53(4) . . ?
C1A N1A C3A 110.87(12) . . ?
C1A N1A C4A 123.58(12) . . ?
C3A N1A C4A 125.45(12) . . ?
N1A C1A Pd1A 127.65(10) . . ?
N1A C1A N2A 104.90(12) . . ?
N2A C1A Pd1A 127.44(11) . . ?
C1A N2A C2A 110.80(12) . . ?
C1A N2A C10A 123.66(12) . . ?
C2A N2A C10A 125.45(12) . . ?
N2A C2A H2A 120.7(12) . . ?
C3A C2A N2A 106.58(13) . . ?
C3A C2A H2A 132.7(12) . . ?
N1A C3A H3A 120.7(12) . . ?
C2A C3A N1A 106.85(13) . . ?
C2A C3A H3A 132.5(12) . . ?
C5A C4A N1A 119.51(13) . . ?
C5A C4A C9A 119.03(14) . . ?
C9A C4A N1A 121.43(13) . . ?
F1A C5A C4A 118.59(14) . . ?
F1A C5A C6A 119.47(15) . . ?
C6A C5A C4A 121.94(15) . . ?
C5A C6A H6A 117.9(15) . . ?
C5A C6A C7A 118.60(16) . . ?
C7A C6A H6A 123.5(15) . . ?
C6A C7A H7A 118.7(14) . . ?
C8A C7A C6A 120.65(16) . . ?
C8A C7A H7A 120.6(14) . . ?
C7A C8A H8A 119.3(15) . . ?
C7A C8A C9A 119.89(16) . . ?
C9A C8A H8A 120.8(15) . . ?
C4A C9A C8A 119.89(15) . . ?
C4A C9A H9A 117.1(13) . . ?
C8A C9A H9A 122.9(13) . . ?
C11A C10A N2A 120.63(14) . . ?
C11A C10A C15A 118.74(14) . . ?
C15A C10A N2A 120.63(13) . . ?
F2A C11A C10A 118.78(13) . . ?
F2A C11A C12A 119.25(14) . . ?
C10A C11A C12A 121.97(15) . . ?
C11A C12A H12A 119.3(13) . . ?
C13A C12A C11A 118.71(15) . . ?
C13A C12A H12A 122.0(13) . . ?
C12A C13A H13A 119.0(13) . . ?
C12A C13A C14A 120.30(15) . . ?
C14A C13A H13A 120.7(13) . . ?
C13A C14A H14A 120.9(14) . . ?
C15A C14A C13A 120.14(16) . . ?
C15A C14A H14A 118.9(14) . . ?
C10A C15A H15A 117.5(13) . . ?
C14A C15A C10A 120.12(15) . . ?
C14A C15A H15A 122.3(13) . . ?
C16A N3A Pd1A 120.46(10) . . ?
C16A N3A C20A 118.08(13) . . ?
C20A N3A Pd1A 121.26(11) . . ?
N3A C16A H16A 114.7(11) . . ?
N3A C16A C17A 122.55(16) . . ?
C17A C16A H16A 122.7(11) . . ?
C16A C17A H17A 117.4(13) . . ?
C18A C17A C16A 118.81(16) . . ?
C18A C17A H17A 123.7(13) . . ?
C17A C18A H18A 122.8(14) . . ?
C19A C18A C17A 118.92(15) . . ?
C19A C18A H18A 118.2(14) . . ?
C18A C19A H19A 121.5(13) . . ?
C18A C19A C20A 118.87(16) . . ?
C20A C19A H19A 119.6(13) . . ?
N3A C20A C19A 122.70(15) . . ?
N3A C20A H20A 116.9(13) . . ?
C19A C20A H20A 120.4(13) . . ?
Cl2B Pd1B Cl1B 174.388(16) . . ?
C1B Pd1B Cl1B 86.01(5) . . ?
C1B Pd1B Cl2B 90.41(5) . . ?
C1B Pd1B N3B 175.64(6) . . ?
N3B Pd1B Cl1B 92.77(4) . . ?
N3B Pd1B Cl2B 91.11(4) . . ?
C1B N1B C3B 110.75(13) . . ?
C1B N1B C4B 123.27(13) . . ?
C3B N1B C4B 125.98(13) . . ?
N1B C1B Pd1B 127.68(11) . . ?
N1B C1B N2B 105.28(13) . . ?
N2B C1B Pd1B 126.56(11) . . ?
C1B N2B C2B 110.38(13) . . ?
C1B N2B C10B 123.36(13) . . ?
C2B N2B C10B 126.25(13) . . ?
N2B C2B H2B 120.1(12) . . ?
C3B C2B N2B 106.63(14) . . ?
C3B C2B H2B 133.2(12) . . ?
N1B C3B H3B 121.7(13) . . ?
C2B C3B N1B 106.94(13) . . ?
C2B C3B H3B 131.3(13) . . ?
C5B C4B N1B 119.83(15) . . ?
C5B C4B C9B 119.43(15) . . ?
C9B C4B N1B 120.70(14) . . ?
F1B C5B C4B 118.88(15) . . ?
F1B C5B C6B 119.04(15) . . ?
C6B C5B C4B 122.07(17) . . ?
C5B C6B H6B 119.0(14) . . ?
C5B C6B C7B 118.36(17) . . ?
C7B C6B H6B 122.6(14) . . ?
C6B C7B H7B 120.4(16) . . ?
C6B C7B C8B 120.69(17) . . ?
C8B C7B H7B 118.9(16) . . ?
C7B C8B H8B 120.0(18) . . ?
C7B C8B C9B 120.22(19) . . ?
C9B C8B H8B 119.6(18) . . ?
C4B C9B C8B 119.19(16) . . ?
C4B C9B H9B 119.1(13) . . ?
C8B C9B H9B 121.7(13) . . ?
C11B C10B N2B 120.52(14) . . ?
C11B C10B C15B 118.56(15) . . ?
C15B C10B N2B 120.86(15) . . ?
F2B C11B C10B 118.52(14) . . ?
F2B C11B C12B 119.10(15) . . ?
C12B C11B C10B 122.37(16) . . ?
C11B C12B H12B 121.6(15) . . ?
C13B C12B C11B 118.24(17) . . ?
C13B C12B H12B 120.1(15) . . ?
C12B C13B H13B 119.4(16) . . ?
C12B C13B C14B 120.56(17) . . ?
C14B C13B H13B 120.0(16) . . ?
C13B C14B H14B 119.7(16) . . ?
C13B C14B C15B 120.47(18) . . ?
C15B C14B H14B 119.8(16) . . ?
C10B C15B C14B 119.69(17) . . ?
C10B C15B H15B 117.6(13) . . ?
C14B C15B H15B 122.2(13) . . ?
C16B N3B Pd1B 122.53(11) . . ?
C16B N3B C20B 118.24(14) . . ?
C20B N3B Pd1B 119.18(10) . . ?
N3B C16B H16B 114.0(12) . . ?
N3B C16B C17B 122.38(15) . . ?
C17B C16B H16B 123.6(12) . . ?
C16B C17B H17B 119.9(14) . . ?
C18B C17B C16B 119.34(15) . . ?
C18B C17B H17B 120.8(14) . . ?
C17B C18B H18B 120.0(15) . . ?
C17B C18B C19B 118.69(15) . . ?
C19B C18B H18B 121.3(15) . . ?
C18B C19B H19B 123.4(12) . . ?
C20B C19B C18B 118.91(15) . . ?
C20B C19B H19B 117.7(12) . . ?
N3B C20B C19B 122.44(15) . . ?
N3B C20B H20B 116.3(13) . . ?
C19B C20B H20B 121.2(13) . . ?

loop_
_geom_bond_atom_site_label_1
_geom_bond_atom_site_label_2
_geom_bond_distance
_geom_bond_site_symmetry_2
_geom_bond_publ_flag
Pd1A Cl1A 2.3140(4) . ?
Pd1A Cl2A 2.3079(4) . ?
Pd1A C1A 1.9507(14) . ?
Pd1A N3A 2.0927(12) . ?
F1A C5A 1.3546(19) . ?
F2A C11A 1.3529(18) . ?
N1A C1A 1.3517(19) . ?
N1A C3A 1.3933(19) . ?
N1A C4A 1.4305(18) . ?
C1A N2A 1.3547(18) . ?
N2A C2A 1.3962(19) . ?
N2A C10A 1.4305(19) . ?
C2A H2A 0.93(2) . ?
C2A C3A 1.344(2) . ?
C3A H3A 0.952(18) . ?
C4A C5A 1.381(2) . ?
C4A C9A 1.388(2) . ?
C5A C6A 1.379(2) . ?
C6A H6A 0.95(2) . ?
C6A C7A 1.385(3) . ?
C7A H7A 0.91(2) . ?
C7A C8A 1.385(3) . ?
C8A H8A 0.89(2) . ?
C8A C9A 1.391(2) . ?
C9A H9A 0.96(2) . ?
C10A C11A 1.380(2) . ?
C10A C15A 1.387(2) . ?
C11A C12A 1.382(2) . ?
C12A H12A 0.94(2) . ?
C12A C13A 1.382(2) . ?
C13A H13A 0.94(2) . ?
C13A C14A 1.387(2) . ?
C14A H14A 0.90(2) . ?
C14A C15A 1.385(2) . ?
C15A H15A 0.85(2) . ?
N3A C16A 1.343(2) . ?
N3A C20A 1.343(2) . ?
C16A H16A 0.961(19) . ?
C16A C17A 1.389(2) . ?
C17A H17A 0.93(2) . ?
C17A C18A 1.386(3) . ?
C18A H18A 0.90(2) . ?
C18A C19A 1.383(3) . ?
C19A H19A 0.92(2) . ?
C19A C20A 1.386(2) . ?
C20A H20A 0.856(19) . ?
Pd1B Cl1B 2.3116(4) . ?
Pd1B Cl2B 2.3018(4) . ?
Pd1B C1B 1.9497(15) . ?
Pd1B N3B 2.0846(13) . ?
F1B C5B 1.350(2) . ?
F2B C11B 1.3540(19) . ?
N1B C1B 1.3482(19) . ?
N1B C3B 1.397(2) . ?
N1B C4B 1.425(2) . ?
C1B N2B 1.358(2) . ?
N2B C2B 1.402(2) . ?
N2B C10B 1.429(2) . ?
C2B H2B 0.96(2) . ?
C2B C3B 1.343(2) . ?
C3B H3B 0.898(19) . ?
C4B C5B 1.380(2) . ?
C4B C9B 1.389(2) . ?
C5B C6B 1.378(2) . ?
C6B H6B 0.96(2) . ?
C6B C7B 1.383(3) . ?
C7B H7B 0.91(3) . ?
C7B C8B 1.387(3) . ?
C8B H8B 0.85(3) . ?
C8B C9B 1.393(3) . ?
C9B H9B 0.92(2) . ?
C10B C11B 1.387(2) . ?
C10B C15B 1.389(2) . ?
C11B C12B 1.384(2) . ?
C12B H12B 0.92(2) . ?
C12B C13B 1.383(3) . ?
C13B H13B 0.93(3) . ?
C13B C14B 1.384(3) . ?
C14B H14B 0.90(2) . ?
C14B C15B 1.393(3) . ?
C15B H15B 0.96(2) . ?
N3B C16B 1.341(2) . ?
N3B C20B 1.349(2) . ?
C16B H16B 0.94(2) . ?
C16B C17B 1.385(2) . ?
C17B H17B 0.93(2) . ?
C17B C18B 1.382(2) . ?
C18B H18B 0.88(2) . ?
C18B C19B 1.388(2) . ?
C19B H19B 0.96(2) . ?
C19B C20B 1.385(2) . ?
C20B H20B 0.87(2) . ?

loop_
_geom_torsion_atom_site_label_1
_geom_torsion_atom_site_label_2
_geom_torsion_atom_site_label_3
_geom_torsion_atom_site_label_4
_geom_torsion
_geom_torsion_site_symmetry_1
_geom_torsion_site_symmetry_2
_geom_torsion_site_symmetry_3
_geom_torsion_site_symmetry_4
_geom_torsion_publ_flag
Pd1A C1A N2A C2A -179.35(11) . . . . ?
Pd1A C1A N2A C10A -2.7(2) . . . . ?
Pd1A N3A C16A C17A -172.55(12) . . . . ?
Pd1A N3A C20A C19A 174.06(12) . . . . ?
F1A C5A C6A C7A -179.42(17) . . . . ?
F2A C11A C12A C13A -178.11(14) . . . . ?
N1A C1A N2A C2A 0.02(17) . . . . ?
N1A C1A N2A C10A 176.69(13) . . . . ?
N1A C4A C5A F1A 0.6(2) . . . . ?
N1A C4A C5A C6A -178.62(16) . . . . ?
N1A C4A C9A C8A 178.97(16) . . . . ?
C1A N1A C3A C2A -0.13(18) . . . . ?
C1A N1A C4A C5A 118.24(17) . . . . ?
C1A N1A C4A C9A -59.9(2) . . . . ?
C1A N2A C2A C3A -0.10(18) . . . . ?
C1A N2A C10A C11A 128.78(16) . . . . ?
C1A N2A C10A C15A -50.5(2) . . . . ?
N2A C2A C3A N1A 0.14(18) . . . . ?
N2A C10A C11A F2A 0.3(2) . . . . ?
N2A C10A C11A C12A -179.12(14) . . . . ?
N2A C10A C15A C14A 177.87(15) . . . . ?
C2A N2A C10A C11A -55.0(2) . . . . ?
C2A N2A C10A C15A 125.63(17) . . . . ?
C3A N1A C1A Pd1A 179.43(11) . . . . ?
C3A N1A C1A N2A 0.06(17) . . . . ?
C3A N1A C4A C5A -57.9(2) . . . . ?
C3A N1A C4A C9A 123.96(17) . . . . ?
C4A N1A C1A Pd1A 2.8(2) . . . . ?
C4A N1A C1A N2A -176.58(13) . . . . ?
C4A N1A C3A C2A 176.43(14) . . . . ?
C4A C5A C6A C7A -0.2(3) . . . . ?
C5A C4A C9A C8A 0.8(3) . . . . ?
C5A C6A C7A C8A 0.4(3) . . . . ?
C6A C7A C8A C9A 0.0(3) . . . . ?
C7A C8A C9A C4A -0.6(3) . . . . ?
C9A C4A C5A F1A 178.81(15) . . . . ?
C9A C4A C5A C6A -0.4(3) . . . . ?
C10A N2A C2A C3A -176.70(14) . . . . ?
C10A C11A C12A C13A 1.3(2) . . . . ?
C11A C10A C15A C14A -1.5(2) . . . . ?
C11A C12A C13A C14A -1.5(2) . . . . ?
C12A C13A C14A C15A 0.3(3) . . . . ?
C13A C14A C15A C10A 1.2(3) . . . . ?
C15A C10A C11A F2A 179.62(14) . . . . ?
C15A C10A C11A C12A 0.2(2) . . . . ?
N3A C16A C17A C18A -1.7(2) . . . . ?
C16A N3A C20A C19A -0.9(2) . . . . ?
C16A C17A C18A C19A -0.6(2) . . . . ?
C17A C18A C19A C20A 2.0(2) . . . . ?
C18A C19A C20A N3A -1.3(3) . . . . ?
C20A N3A C16A C17A 2.5(2) . . . . ?
Pd1B C1B N2B C2B 171.95(11) . . . . ?
Pd1B C1B N2B C10B -9.2(2) . . . . ?
Pd1B N3B C16B C17B 178.17(14) . . . . ?
Pd1B N3B C20B C19B -177.41(13) . . . . ?
F1B C5B C6B C7B 176.04(15) . . . . ?
F2B C11B C12B C13B -177.70(17) . . . . ?
N1B C1B N2B C2B -0.63(17) . . . . ?
N1B C1B N2B C10B 178.20(14) . . . . ?
N1B C4B C5B F1B 0.5(2) . . . . ?
N1B C4B C5B C6B 179.04(15) . . . . ?
N1B C4B C9B C8B -177.21(15) . . . . ?
C1B N1B C3B C2B -0.87(18) . . . . ?
C1B N1B C4B C5B -127.64(16) . . . . ?
C1B N1B C4B C9B 50.2(2) . . . . ?
C1B N2B C2B C3B 0.11(18) . . . . ?
C1B N2B C10B C11B -124.61(17) . . . . ?
C1B N2B C10B C15B 52.6(2) . . . . ?
N2B C2B C3B N1B 0.44(17) . . . . ?
N2B C10B C11B F2B -6.5(2) . . . . ?
N2B C10B C11B C12B 173.42(16) . . . . ?
N2B C10B C15B C14B -174.79(18) . . . . ?
C2B N2B C10B C11B 54.0(2) . . . . ?
C2B N2B C10B C15B -128.72(19) . . . . ?
C3B N1B C1B Pd1B -171.55(12) . . . . ?
C3B N1B C1B N2B 0.92(17) . . . . ?
C3B N1B C4B C5B 51.7(2) . . . . ?
C3B N1B C4B C9B -130.37(17) . . . . ?
C4B N1B C1B Pd1B 7.9(2) . . . . ?
C4B N1B C1B N2B -179.62(14) . . . . ?
C4B N1B C3B C2B 179.68(14) . . . . ?
C4B C5B C6B C7B -2.5(3) . . . . ?
C5B C4B C9B C8B 0.7(2) . . . . ?
C5B C6B C7B C8B 2.1(3) . . . . ?
C6B C7B C8B C9B -0.3(3) . . . . ?
C7B C8B C9B C4B -1.1(3) . . . . ?
C9B C4B C5B F1B -177.42(14) . . . . ?
C9B C4B C5B C6B 1.1(2) . . . . ?
C10B N2B C2B C3B -178.68(15) . . . . ?
C10B C11B C12B C13B 2.4(3) . . . . ?
C11B C10B C15B C14B 2.5(3) . . . . ?
C11B C12B C13B C14B 0.5(3) . . . . ?
C12B C13B C14B C15B -1.8(4) . . . . ?
C13B C14B C15B C10B 0.2(3) . . . . ?
C15B C10B C11B F2B 176.20(16) . . . . ?
C15B C10B C11B C12B -3.9(3) . . . . ?
N3B C16B C17B C18B -1.0(3) . . . . ?
C16B N3B C20B C19B -0.1(3) . . . . ?
C16B C17B C18B C19B 0.2(3) . . . . ?
C17B C18B C19B C20B 0.6(3) . . . . ?
C18B C19B C20B N3B -0.7(3) . . . . ?
C20B N3B C16B C17B 0.9(3) . . . . ?
